data_7022905
loop_
_publ_author_name
'Zhu, Xingxun'
'Ou, Yaping'
'Zhang, Jing'
'Xia, Jian-Long'
'Yin, Jun'
'Yu, Guang-Ao'
'Liu, Sheng Hua'

_publ_section_title
;
 Dithia[3.3]paracyclophane-based monometal ruthenium acetylide complexes:
 synthesis, characterization and substituent effects.
;
_journal_issue 19
_journal_name_full 'Dalton transactions (Cambridge, England : 2003)'
_journal_page_first 7177
_journal_page_last 7189
_journal_paper_doi 10.1039/c3dt50234a
_journal_volume 42
_journal_year 2013
_chemical_formula_sum 'C54 H54 P2 Ru S2'
_chemical_formula_weight 930.10
_chemical_name_systematic
;
?
;
_space_group_IT_number 14
_symmetry_cell_setting monoclinic
_symmetry_space_group_name_Hall '-P 2ybc'
_symmetry_space_group_name_H-M 'P 1 21/c 1'
_atom_sites_solution_hydrogens geom
_atom_sites_solution_primary direct
_atom_sites_solution_secondary difmap
_audit_creation_method SHELXL-97
_cell_angle_alpha 90.00
_cell_angle_beta 108.3690(10)
_cell_angle_gamma 90.00
_cell_formula_units_Z 4
_cell_length_a 15.5773(6)
_cell_length_b 14.8191(6)
_cell_length_c 21.1032(9)
_cell_measurement_reflns_used 9356
_cell_measurement_temperature 298(2)
_cell_measurement_theta_max 24.25
_cell_measurement_theta_min 2.39
_cell_volume 4623.3(3)
_computing_cell_refinement 'Bruker SMART'
_computing_data_collection 'Bruker SMART'
_computing_data_reduction 'Bruker SAINT'
_computing_molecular_graphics 'Bruker SHELXTL'
_computing_publication_material 'Bruker SHELXTL'
_computing_structure_refinement 'SHELXL-97 (Sheldrick, 1997)'
_computing_structure_solution 'SHELXS-97 (Sheldrick, 1990)'
_diffrn_ambient_temperature 298(2)
_diffrn_measured_fraction_theta_full 1.000
_diffrn_measured_fraction_theta_max 1.000
_diffrn_measurement_device_type 'CCD area detector'
_diffrn_measurement_method 'phi and omega scans'
_diffrn_radiation_monochromator graphite
_diffrn_radiation_source 'fine-focus sealed tube'
_diffrn_radiation_type MoK\a
_diffrn_radiation_wavelength 0.71073
_diffrn_reflns_av_R_equivalents 0.0552
_diffrn_reflns_av_sigmaI/netI 0.0498
_diffrn_reflns_limit_h_max 19
_diffrn_reflns_limit_h_min -19
_diffrn_reflns_limit_k_max 18
_diffrn_reflns_limit_k_min -18
_diffrn_reflns_limit_l_max 26
_diffrn_reflns_limit_l_min -26
_diffrn_reflns_number 47835
_diffrn_reflns_theta_full 26.00
_diffrn_reflns_theta_max 26.00
_diffrn_reflns_theta_min 1.95
_exptl_absorpt_coefficient_mu 0.535
_exptl_absorpt_correction_T_max 0.9485
_exptl_absorpt_correction_T_min 0.9193
_exptl_absorpt_correction_type none
_exptl_crystal_colour yellow
_exptl_crystal_density_diffrn 1.336
_exptl_crystal_density_meas 0
_exptl_crystal_density_method 'not measured'
_exptl_crystal_description block
_exptl_crystal_F_000 1936
_exptl_crystal_size_max 0.16
_exptl_crystal_size_mid 0.12
_exptl_crystal_size_min 0.10
_refine_diff_density_max 1.030
_refine_diff_density_min -0.598
_refine_diff_density_rms 0.077
_refine_ls_extinction_method none
_refine_ls_goodness_of_fit_ref 1.074
_refine_ls_hydrogen_treatment mixed
_refine_ls_matrix_type full
_refine_ls_number_parameters 537
_refine_ls_number_reflns 9081
_refine_ls_number_restraints 0
_refine_ls_restrained_S_all 1.074
_refine_ls_R_factor_all 0.0671
_refine_ls_R_factor_gt 0.0496
_refine_ls_shift/su_max 0.002
_refine_ls_shift/su_mean 0.000
_refine_ls_structure_factor_coef Fsqd
_refine_ls_weighting_details 'calc w=1/[\s^2^(Fo^2^)+(0.0588P)^2^+0.0000P] where P=(Fo^2^+2Fc^2^)/3'
_refine_ls_weighting_scheme calc
_refine_ls_wR_factor_gt 0.1111
_refine_ls_wR_factor_ref 0.1182
_reflns_number_gt 7312
_reflns_number_total 9081
_reflns_threshold_expression >2sigma(I)
_cod_data_source_file c3dt50234a.txt
_cod_data_source_block t
_cod_depositor_comments
;
The following automatic conversions were performed:

'_symmetry_cell_setting' value 'Monoclinic' changed to 'monoclinic'
according to /home/saulius/struct/CIF-dictionaries/cif_core.dic
dictionary named 'cif_core.dic' version 2.4.2 from 2011-04-26.

Automatic conversion script
Id: cif_fix_values 1891 2012-01-12 08:04:46Z andrius 
;
_cod_original_sg_symbol_H-M P2(1)/c
_cod_database_code 7022905

loop_
_symmetry_equiv_pos_as_xyz
'x, y, z'
'-x, y+1/2, -z+1/2'
'-x, -y, -z'
'x, -y-1/2, z-1/2'

loop_
_atom_site_label
_atom_site_type_symbol
_atom_site_fract_x
_atom_site_fract_y
_atom_site_fract_z
_atom_site_U_iso_or_equiv
_atom_site_adp_type
_atom_site_occupancy
_atom_site_symmetry_multiplicity
_atom_site_calc_flag
_atom_site_refinement_flags
Ru1 Ru 0.277763(17) 0.811112(17) 0.563468(12) 0.02690(9) Uani 1 1 d .
C1 C 0.0867(2) 0.7654(3) 0.60359(17) 0.0393(9) Uani 1 1 d .
H1A H 0.0714 0.7022 0.5947 0.047 Uiso 1 1 calc R
H1B H 0.0561 0.7876 0.6340 0.047 Uiso 1 1 calc R
C2 C 0.0567(2) 0.8188(2) 0.53886(16) 0.0336(8) Uani 1 1 d .
H2A H 0.0571 0.8829 0.5485 0.040 Uiso 1 1 calc R
H2B H -0.0044 0.8017 0.5128 0.040 Uiso 1 1 calc R
C3 C 0.2194(2) 0.8580(2) 0.71014(16) 0.0372(8) Uani 1 1 d .
C4 C 0.2729(3) 0.9337(3) 0.71723(19) 0.0519(10) Uani 1 1 d .
H4 H 0.3062 0.9437 0.6883 0.062 Uiso 1 1 calc R
C5 C 0.2768(3) 0.9952(3) 0.7679(2) 0.0664(13) Uani 1 1 d .
H5 H 0.3128 1.0463 0.7725 0.080 Uiso 1 1 calc R
C6 C 0.2284(3) 0.9814(3) 0.8106(2) 0.0667(13) Uani 1 1 d .
H6 H 0.2311 1.0234 0.8439 0.080 Uiso 1 1 calc R
C7 C 0.1760(3) 0.9063(3) 0.80482(19) 0.0573(12) Uani 1 1 d .
H7 H 0.1438 0.8966 0.8346 0.069 Uiso 1 1 calc R
C8 C 0.1709(3) 0.8449(3) 0.75490(18) 0.0467(10) Uani 1 1 d .
H8 H 0.1347 0.7939 0.7509 0.056 Uiso 1 1 calc R
C9 C 0.2438(2) 0.6718(2) 0.68829(17) 0.0364(8) Uani 1 1 d .
C10 C 0.3065(3) 0.6705(3) 0.75151(18) 0.0463(10) Uani 1 1 d .
H10 H 0.3256 0.7244 0.7740 0.056 Uiso 1 1 calc R
C11 C 0.3412(3) 0.5892(3) 0.7816(2) 0.0615(12) Uani 1 1 d .
H11 H 0.3842 0.5894 0.8238 0.074 Uiso 1 1 calc R
C12 C 0.3128(3) 0.5087(3) 0.7500(2) 0.0679(13) Uani 1 1 d .
H12 H 0.3365 0.4544 0.7702 0.081 Uiso 1 1 calc R
C13 C 0.2495(3) 0.5093(3) 0.6885(2) 0.0635(12) Uani 1 1 d .
H13 H 0.2291 0.4550 0.6669 0.076 Uiso 1 1 calc R
C14 C 0.2156(3) 0.5891(3) 0.6582(2) 0.0501(10) Uani 1 1 d .
H14 H 0.1723 0.5878 0.6162 0.060 Uiso 1 1 calc R
C15 C 0.0910(2) 0.8634(2) 0.41626(16) 0.0313(7) Uani 1 1 d .
C16 C 0.0146(2) 0.9163(2) 0.40372(18) 0.0441(9) Uani 1 1 d .
H16 H -0.0143 0.9215 0.4360 0.053 Uiso 1 1 calc R
C17 C -0.0195(3) 0.9617(3) 0.3436(2) 0.0574(11) Uani 1 1 d .
H17 H -0.0716 0.9965 0.3356 0.069 Uiso 1 1 calc R
C18 C 0.0227(3) 0.9558(3) 0.2958(2) 0.0606(12) Uani 1 1 d .
H18 H -0.0009 0.9858 0.2553 0.073 Uiso 1 1 calc R
C19 C 0.1003(3) 0.9054(3) 0.3081(2) 0.0575(11) Uani 1 1 d .
H19 H 0.1304 0.9023 0.2764 0.069 Uiso 1 1 calc R
C20 C 0.1335(3) 0.8591(3) 0.36802(18) 0.0476(10) Uani 1 1 d .
H20 H 0.1856 0.8244 0.3759 0.057 Uiso 1 1 calc R
C21 C 0.0946(2) 0.6832(2) 0.45657(18) 0.0362(8) Uani 1 1 d .
C22 C 0.0127(3) 0.6707(3) 0.4064(2) 0.0610(12) Uani 1 1 d .
H22 H -0.0230 0.7202 0.3876 0.073 Uiso 1 1 calc R
C23 C -0.0159(3) 0.5836(4) 0.3843(3) 0.0807(16) Uani 1 1 d .
H23 H -0.0712 0.5757 0.3513 0.097 Uiso 1 1 calc R
C24 C 0.0346(4) 0.5114(3) 0.4097(3) 0.0771(15) Uani 1 1 d .
H24 H 0.0143 0.4540 0.3944 0.092 Uiso 1 1 calc R
C25 C 0.1171(4) 0.5221(3) 0.4588(2) 0.0703(14) Uani 1 1 d .
H25 H 0.1522 0.4719 0.4767 0.084 Uiso 1 1 calc R
C26 C 0.1476(3) 0.6082(2) 0.48132(19) 0.0466(10) Uani 1 1 d .
H26 H 0.2040 0.6154 0.5133 0.056 Uiso 1 1 calc R
C27 C 0.4233(2) 0.7790(3) 0.62184(19) 0.0459(10) Uani 1 1 d .
C28 C 0.4201(2) 0.8596(3) 0.58588(19) 0.0431(9) Uani 1 1 d .
C29 C 0.3849(2) 0.8385(3) 0.51672(18) 0.0424(9) Uani 1 1 d .
C30 C 0.3680(2) 0.7441(3) 0.51136(19) 0.0450(9) Uani 1 1 d .
C31 C 0.3901(2) 0.7079(3) 0.5764(2) 0.0452(10) Uani 1 1 d .
C32 C 0.4673(3) 0.7701(4) 0.6965(2) 0.0826(17) Uani 1 1 d .
H32A H 0.4457 0.7164 0.7119 0.124 Uiso 1 1 calc R
H32B H 0.4522 0.8217 0.7184 0.124 Uiso 1 1 calc R
H32C H 0.5317 0.7666 0.7065 0.124 Uiso 1 1 calc R
C33 C 0.4553(3) 0.9498(3) 0.6136(2) 0.0718(14) Uani 1 1 d .
H33A H 0.4593 0.9525 0.6599 0.108 Uiso 1 1 calc R
H33B H 0.4150 0.9961 0.5895 0.108 Uiso 1 1 calc R
H33C H 0.5142 0.9590 0.6093 0.108 Uiso 1 1 calc R
C34 C 0.3798(3) 0.9038(4) 0.4613(2) 0.0809(17) Uani 1 1 d .
H34A H 0.4393 0.9131 0.4581 0.121 Uiso 1 1 calc R
H34B H 0.3559 0.9603 0.4705 0.121 Uiso 1 1 calc R
H34C H 0.3411 0.8798 0.4200 0.121 Uiso 1 1 calc R
C35 C 0.3437(3) 0.6909(3) 0.4472(2) 0.0799(16) Uani 1 1 d .
H35A H 0.3078 0.7277 0.4112 0.120 Uiso 1 1 calc R
H35B H 0.3098 0.6383 0.4513 0.120 Uiso 1 1 calc R
H35C H 0.3980 0.6728 0.4384 0.120 Uiso 1 1 calc R
C36 C 0.3972(3) 0.6093(3) 0.5941(3) 0.0822(17) Uani 1 1 d .
H36A H 0.4559 0.5873 0.5960 0.123 Uiso 1 1 calc R
H36B H 0.3515 0.5763 0.5609 0.123 Uiso 1 1 calc R
H36C H 0.3885 0.6013 0.6369 0.123 Uiso 1 1 calc R
C37 C 0.2341(2) 0.9395(2) 0.55497(16) 0.0332(8) Uani 1 1 d .
C38 C 0.2138(2) 1.0176(2) 0.54264(17) 0.0377(8) Uani 1 1 d .
C39 C 0.1907(2) 1.1058(2) 0.5126(2) 0.0420(9) Uani 1 1 d .
C40 C 0.1665(2) 1.1123(2) 0.44161(19) 0.0437(9) Uani 1 1 d .
H40 H 0.1614 1.0596 0.4168 0.052 Uiso 1 1 calc R
C41 C 0.1505(3) 1.1931(3) 0.4090(2) 0.0511(10) Uani 1 1 d .
C42 C 0.1541(3) 1.2717(3) 0.4469(2) 0.0535(11) Uani 1 1 d .
H42 H 0.1417 1.3275 0.4258 0.064 Uiso 1 1 calc R
C43 C 0.1756(3) 1.2666(3) 0.5144(2) 0.0479(10) Uani 1 1 d .
H43 H 0.1772 1.3195 0.5384 0.057 Uiso 1 1 calc R
C44 C 0.1952(2) 1.1854(3) 0.5489(2) 0.0445(9) Uani 1 1 d .
C45 C 0.2256(3) 1.1827(3) 0.6232(2) 0.0626(12) Uani 1 1 d .
H45A H 0.2381 1.1205 0.6374 0.075 Uiso 1 1 calc R
H45B H 0.1764 1.2034 0.6384 0.075 Uiso 1 1 calc R
C46 C 0.4046(3) 1.2113(4) 0.6205(3) 0.097(2) Uani 1 1 d .
H46A H 0.4658 1.2196 0.6504 0.116 Uiso 1 1 calc R
H46B H 0.3957 1.1471 0.6122 0.116 Uiso 1 1 calc R
C47 C 0.3973(3) 1.2573(4) 0.5550(3) 0.0734(14) Uani 1 1 d .
C48 C 0.3747(3) 1.2088(3) 0.4980(3) 0.0670(14) Uani 1 1 d .
H48 H 0.3681 1.1466 0.5004 0.080 Uiso 1 1 calc R
C49 C 0.3612(3) 1.2478(3) 0.4369(3) 0.0690(14) Uani 1 1 d .
C50 C 0.3784(4) 1.3401(4) 0.4352(4) 0.0910(19) Uani 1 1 d .
H50 H 0.3714 1.3682 0.3945 0.109 Uiso 1 1 calc R
C51 C 0.4052(4) 1.3893(4) 0.4926(5) 0.104(2) Uani 1 1 d .
H51 H 0.4177 1.4505 0.4912 0.125 Uiso 1 1 calc R
C52 C 0.4138(4) 1.3475(4) 0.5535(4) 0.098(2) Uani 1 1 d .
H52 H 0.4308 1.3809 0.5928 0.118 Uiso 1 1 calc R
C53 C 0.3277(4) 1.1953(4) 0.3735(3) 0.0932(19) Uani 1 1 d .
H53A H 0.3135 1.1346 0.3842 0.112 Uiso 1 1 calc R
H53B H 0.3762 1.1909 0.3540 0.112 Uiso 1 1 calc R
C54 C 0.1367(4) 1.1954(3) 0.3363(2) 0.0740(14) Uani 1 1 d .
H54A H 0.0822 1.2299 0.3150 0.089 Uiso 1 1 calc R
H54B H 0.1260 1.1342 0.3193 0.089 Uiso 1 1 calc R
P1 P 0.13493(6) 0.79465(5) 0.49183(4) 0.0276(2) Uani 1 1 d .
P2 P 0.21063(6) 0.77810(6) 0.64163(4) 0.0312(2) Uani 1 1 d .
S1 S 0.32522(9) 1.24984(11) 0.66383(7) 0.0864(4) Uani 1 1 d .
S2 S 0.22762(12) 1.24263(11) 0.31072(8) 0.0970(5) Uani 1 1 d .

loop_
_atom_site_aniso_label
_atom_site_aniso_U_11
_atom_site_aniso_U_22
_atom_site_aniso_U_33
_atom_site_aniso_U_23
_atom_site_aniso_U_13
_atom_site_aniso_U_12
Ru1 0.02294(14) 0.03059(16) 0.02603(15) 0.00397(12) 0.00610(11) -0.00078(11)
C1 0.0293(19) 0.051(2) 0.040(2) 0.0065(17) 0.0133(16) -0.0021(16)
C2 0.0248(17) 0.039(2) 0.0363(19) 0.0026(16) 0.0092(15) 0.0014(15)
C3 0.039(2) 0.041(2) 0.0294(19) 0.0021(16) 0.0085(16) 0.0083(17)
C4 0.060(3) 0.059(3) 0.033(2) -0.0021(19) 0.0108(19) -0.006(2)
C5 0.086(4) 0.057(3) 0.052(3) -0.016(2) 0.016(3) -0.011(3)
C6 0.095(4) 0.067(3) 0.038(2) -0.012(2) 0.021(3) 0.012(3)
C7 0.072(3) 0.069(3) 0.035(2) 0.005(2) 0.023(2) 0.025(3)
C8 0.052(2) 0.054(2) 0.037(2) 0.0073(18) 0.0179(19) 0.0068(19)
C9 0.0352(19) 0.042(2) 0.0334(19) 0.0101(16) 0.0123(16) 0.0015(16)
C10 0.049(2) 0.055(3) 0.035(2) 0.0097(18) 0.0128(18) 0.0080(19)
C11 0.062(3) 0.081(3) 0.041(2) 0.024(2) 0.014(2) 0.021(3)
C12 0.073(3) 0.051(3) 0.080(4) 0.033(3) 0.025(3) 0.015(2)
C13 0.066(3) 0.041(2) 0.082(3) 0.018(2) 0.022(3) -0.002(2)
C14 0.050(2) 0.048(2) 0.050(2) 0.011(2) 0.014(2) -0.0007(19)
C15 0.0279(17) 0.0326(19) 0.0278(18) 0.0002(15) 0.0009(14) -0.0013(14)
C16 0.041(2) 0.049(2) 0.041(2) 0.0101(18) 0.0110(18) 0.0096(18)
C17 0.048(2) 0.064(3) 0.053(3) 0.018(2) 0.005(2) 0.017(2)
C18 0.066(3) 0.070(3) 0.036(2) 0.018(2) 0.003(2) 0.006(2)
C19 0.063(3) 0.073(3) 0.038(2) 0.013(2) 0.019(2) 0.011(2)
C20 0.047(2) 0.056(3) 0.041(2) 0.0061(19) 0.0153(19) 0.0100(19)
C21 0.0348(19) 0.034(2) 0.040(2) -0.0050(16) 0.0132(16) -0.0070(16)
C22 0.037(2) 0.054(3) 0.083(3) -0.020(2) 0.006(2) -0.0059(19)
C23 0.056(3) 0.075(4) 0.105(4) -0.043(3) 0.017(3) -0.030(3)
C24 0.095(4) 0.041(3) 0.104(4) -0.026(3) 0.045(4) -0.030(3)
C25 0.104(4) 0.037(3) 0.070(3) 0.004(2) 0.028(3) 0.004(3)
C26 0.062(3) 0.030(2) 0.048(2) 0.0030(17) 0.018(2) -0.0049(18)
C27 0.0248(19) 0.072(3) 0.040(2) 0.012(2) 0.0088(17) 0.0046(18)
C28 0.0252(18) 0.056(2) 0.046(2) 0.0040(19) 0.0083(17) -0.0092(17)
C29 0.0278(19) 0.064(3) 0.040(2) 0.0127(18) 0.0165(17) 0.0004(17)
C30 0.0273(19) 0.063(3) 0.047(2) -0.003(2) 0.0150(17) 0.0068(18)
C31 0.0296(19) 0.046(2) 0.063(3) 0.011(2) 0.0190(19) 0.0090(17)
C32 0.038(2) 0.149(5) 0.051(3) 0.039(3) 0.000(2) 0.007(3)
C33 0.044(3) 0.068(3) 0.097(4) -0.014(3) 0.012(2) -0.025(2)
C34 0.053(3) 0.118(4) 0.072(3) 0.050(3) 0.022(3) -0.010(3)
C35 0.064(3) 0.107(4) 0.072(3) -0.035(3) 0.028(3) 0.010(3)
C36 0.059(3) 0.055(3) 0.141(5) 0.033(3) 0.044(3) 0.024(2)
C37 0.0318(18) 0.035(2) 0.0306(19) -0.0019(15) 0.0074(15) -0.0052(15)
C38 0.038(2) 0.033(2) 0.042(2) -0.0025(16) 0.0128(17) -0.0028(16)
C39 0.0327(19) 0.037(2) 0.058(3) -0.0007(18) 0.0166(18) -0.0006(16)
C40 0.046(2) 0.035(2) 0.052(2) -0.0007(18) 0.0187(19) -0.0048(17)
C41 0.049(2) 0.047(2) 0.060(3) 0.003(2) 0.020(2) -0.0002(19)
C42 0.048(2) 0.038(2) 0.076(3) 0.008(2) 0.022(2) 0.0014(19)
C43 0.043(2) 0.031(2) 0.071(3) -0.001(2) 0.019(2) 0.0013(17)
C44 0.034(2) 0.045(2) 0.053(2) -0.0055(19) 0.0115(18) -0.0034(17)
C45 0.061(3) 0.059(3) 0.061(3) -0.009(2) 0.008(2) -0.003(2)
C46 0.043(3) 0.118(5) 0.110(5) -0.033(4) -0.005(3) 0.012(3)
C47 0.039(3) 0.076(4) 0.099(4) -0.008(3) 0.013(3) 0.003(2)
C48 0.041(3) 0.058(3) 0.111(4) -0.006(3) 0.036(3) 0.007(2)
C49 0.055(3) 0.057(3) 0.113(5) -0.002(3) 0.051(3) 0.001(2)
C50 0.074(4) 0.077(4) 0.143(6) 0.020(4) 0.063(4) 0.003(3)
C51 0.076(4) 0.056(4) 0.192(8) -0.013(5) 0.059(5) -0.013(3)
C52 0.060(3) 0.082(4) 0.145(6) -0.035(4) 0.022(4) -0.020(3)
C53 0.093(4) 0.096(4) 0.116(5) 0.003(4) 0.069(4) 0.017(3)
C54 0.103(4) 0.067(3) 0.060(3) 0.006(2) 0.037(3) -0.013(3)
P1 0.0255(4) 0.0274(5) 0.0278(5) 0.0005(3) 0.0055(4) 0.0010(3)
P2 0.0293(5) 0.0373(5) 0.0265(5) 0.0046(4) 0.0080(4) 0.0008(4)
S1 0.0618(8) 0.1045(11) 0.0784(9) -0.0370(8) 0.0014(7) -0.0069(8)
S2 0.1247(13) 0.0993(12) 0.0870(11) 0.0235(9) 0.0620(10) -0.0039(10)

loop_
_atom_type_symbol
_atom_type_description
_atom_type_scat_dispersion_real
_atom_type_scat_dispersion_imag
_atom_type_scat_source
C C 0.0033 0.0016 'International Tables Vol C Tables 4.2.6.8 and 6.1.1.4'
H H 0.0000 0.0000 'International Tables Vol C Tables 4.2.6.8 and 6.1.1.4'
S S 0.1246 0.1234 'International Tables Vol C Tables 4.2.6.8 and 6.1.1.4'
P P 0.1023 0.0942 'International Tables Vol C Tables 4.2.6.8 and 6.1.1.4'
Ru Ru -1.2594 0.8363 'International Tables Vol C Tables 4.2.6.8 and 6.1.1.4'

loop_
_geom_angle_atom_site_label_1
_geom_angle_atom_site_label_2
_geom_angle_atom_site_label_3
_geom_angle
C37 Ru1 C29 93.87(14)
C37 Ru1 C28 89.98(14)
C29 Ru1 C28 37.19(13)
C37 Ru1 C27 120.02(15)
C29 Ru1 C27 61.16(13)
C28 Ru1 C27 36.47(13)
C37 Ru1 P2 92.77(10)
C29 Ru1 P2 160.62(10)
C28 Ru1 P2 124.72(10)
C27 Ru1 P2 99.86(10)
C37 Ru1 C30 127.97(14)
C29 Ru1 C30 36.86(14)
C28 Ru1 C30 61.21(14)
C27 Ru1 C30 60.29(14)
P2 Ru1 C30 139.16(11)
C37 Ru1 P1 79.02(9)
C29 Ru1 P1 115.95(10)
C28 Ru1 P1 150.73(10)
C27 Ru1 P1 160.26(12)
P2 Ru1 P1 83.20(3)
C30 Ru1 P1 104.88(10)
C37 Ru1 C31 150.85(14)
C29 Ru1 C31 61.35(14)
C28 Ru1 C31 61.10(14)
C27 Ru1 C31 36.18(14)
P2 Ru1 C31 106.34(10)
C30 Ru1 C31 36.20(14)
P1 Ru1 C31 124.19(11)
C2 C1 P2 108.7(2)
C2 C1 H1A 110.0
P2 C1 H1A 110.0
C2 C1 H1B 110.0
P2 C1 H1B 110.0
H1A C1 H1B 108.3
C1 C2 P1 108.4(2)
C1 C2 H2A 110.0
P1 C2 H2A 110.0
C1 C2 H2B 110.0
P1 C2 H2B 110.0
H2A C2 H2B 108.4
C4 C3 C8 118.5(3)
C4 C3 P2 120.1(3)
C8 C3 P2 121.3(3)
C3 C4 C5 119.7(4)
C3 C4 H4 120.1
C5 C4 H4 120.1
C6 C5 C4 120.8(4)
C6 C5 H5 119.6
C4 C5 H5 119.6
C5 C6 C7 120.2(4)
C5 C6 H6 119.9
C7 C6 H6 119.9
C6 C7 C8 119.9(4)
C6 C7 H7 120.0
C8 C7 H7 120.0
C7 C8 C3 120.8(4)
C7 C8 H8 119.6
C3 C8 H8 119.6
C10 C9 C14 117.0(3)
C10 C9 P2 121.4(3)
C14 C9 P2 121.1(3)
C9 C10 C11 120.6(4)
C9 C10 H10 119.7
C11 C10 H10 119.7
C12 C11 C10 120.8(4)
C12 C11 H11 119.6
C10 C11 H11 119.6
C13 C12 C11 119.0(4)
C13 C12 H12 120.5
C11 C12 H12 120.5
C12 C13 C14 120.5(4)
C12 C13 H13 119.7
C14 C13 H13 119.7
C13 C14 C9 122.0(4)
C13 C14 H14 119.0
C9 C14 H14 119.0
C16 C15 C20 118.1(3)
C16 C15 P1 123.1(3)
C20 C15 P1 118.8(3)
C15 C16 C17 120.7(4)
C15 C16 H16 119.6
C17 C16 H16 119.6
C18 C17 C16 120.5(4)
C18 C17 H17 119.7
C16 C17 H17 119.7
C17 C18 C19 119.7(4)
C17 C18 H18 120.2
C19 C18 H18 120.2
C18 C19 C20 119.5(4)
C18 C19 H19 120.2
C20 C19 H19 120.2
C15 C20 C19 121.5(4)
C15 C20 H20 119.2
C19 C20 H20 119.2
C26 C21 C22 118.4(3)
C26 C21 P1 118.8(3)
C22 C21 P1 122.8(3)
C21 C22 C23 119.8(4)
C21 C22 H22 120.1
C23 C22 H22 120.1
C24 C23 C22 121.4(5)
C24 C23 H23 119.3
C22 C23 H23 119.3
C23 C24 C25 120.0(4)
C23 C24 H24 120.0
C25 C24 H24 120.0
C24 C25 C26 119.8(4)
C24 C25 H25 120.1
C26 C25 H25 120.1
C21 C26 C25 120.6(4)
C21 C26 H26 119.7
C25 C26 H26 119.7
C28 C27 C31 109.0(3)
C28 C27 C32 124.3(4)
C31 C27 C32 126.3(4)
C28 C27 Ru1 70.7(2)
C31 C27 Ru1 72.4(2)
C32 C27 Ru1 129.2(3)
C27 C28 C29 107.7(3)
C27 C28 C33 127.0(4)
C29 C28 C33 125.1(4)
C27 C28 Ru1 72.9(2)
C29 C28 Ru1 71.12(19)
C33 C28 Ru1 126.1(3)
C30 C29 C28 107.4(3)
C30 C29 C34 127.6(4)
C28 C29 C34 124.5(4)
C30 C29 Ru1 73.2(2)
C28 C29 Ru1 71.69(19)
C34 C29 Ru1 126.9(3)
C31 C30 C29 108.3(3)
C31 C30 C35 126.1(4)
C29 C30 C35 125.0(4)
C31 C30 Ru1 72.2(2)
C29 C30 Ru1 70.0(2)
C35 C30 Ru1 130.2(3)
C27 C31 C30 107.6(3)
C27 C31 C36 125.1(4)
C30 C31 C36 126.0(4)
C27 C31 Ru1 71.4(2)
C30 C31 Ru1 71.6(2)
C36 C31 Ru1 132.6(3)
C27 C32 H32A 109.5
C27 C32 H32B 109.5
H32A C32 H32B 109.5
C27 C32 H32C 109.5
H32A C32 H32C 109.5
H32B C32 H32C 109.5
C28 C33 H33A 109.5
C28 C33 H33B 109.5
H33A C33 H33B 109.5
C28 C33 H33C 109.5
H33A C33 H33C 109.5
H33B C33 H33C 109.5
C29 C34 H34A 109.5
C29 C34 H34B 109.5
H34A C34 H34B 109.5
C29 C34 H34C 109.5
H34A C34 H34C 109.5
H34B C34 H34C 109.5
C30 C35 H35A 109.5
C30 C35 H35B 109.5
H35A C35 H35B 109.5
C30 C35 H35C 109.5
H35A C35 H35C 109.5
H35B C35 H35C 109.5
C31 C36 H36A 109.5
C31 C36 H36B 109.5
H36A C36 H36B 109.5
C31 C36 H36C 109.5
H36A C36 H36C 109.5
H36B C36 H36C 109.5
C38 C37 Ru1 170.4(3)
C37 C38 C39 166.6(4)
C44 C39 C40 118.1(3)
C44 C39 C38 124.0(4)
C40 C39 C38 117.8(3)
C41 C40 C39 122.2(4)
C41 C40 H40 118.9
C39 C40 H40 118.9
C40 C41 C42 118.2(4)
C40 C41 C54 119.1(4)
C42 C41 C54 122.5(4)
C43 C42 C41 120.2(4)
C43 C42 H42 119.9
C41 C42 H42 119.9
C42 C43 C44 122.6(4)
C42 C43 H43 118.7
C44 C43 H43 118.7
C43 C44 C39 118.5(4)
C43 C44 C45 121.4(4)
C39 C44 C45 120.0(4)
C44 C45 S1 115.1(3)
C44 C45 H45A 108.5
S1 C45 H45A 108.5
C44 C45 H45B 108.5
S1 C45 H45B 108.5
H45A C45 H45B 107.5
C47 C46 S1 116.3(4)
C47 C46 H46A 108.2
S1 C46 H46A 108.2
C47 C46 H46B 108.2
S1 C46 H46B 108.2
H46A C46 H46B 107.4
C48 C47 C52 119.9(6)
C48 C47 C46 119.8(5)
C52 C47 C46 120.3(6)
C47 C48 C49 122.3(5)
C47 C48 H48 118.8
C49 C48 H48 118.8
C48 C49 C50 117.7(6)
C48 C49 C53 122.1(5)
C50 C49 C53 120.2(6)
C51 C50 C49 120.7(6)
C51 C50 H50 119.7
C49 C50 H50 119.7
C50 C51 C52 119.6(6)
C50 C51 H51 120.2
C52 C51 H51 120.2
C47 C52 C51 119.6(6)
C47 C52 H52 120.2
C51 C52 H52 120.2
C49 C53 S2 115.2(4)
C49 C53 H53A 108.5
S2 C53 H53A 108.5
C49 C53 H53B 108.5
S2 C53 H53B 108.5
H53A C53 H53B 107.5
C41 C54 S2 116.5(4)
C41 C54 H54A 108.2
S2 C54 H54A 108.2
C41 C54 H54B 108.2
S2 C54 H54B 108.2
H54A C54 H54B 107.3
C15 P1 C2 103.45(15)
C15 P1 C21 99.25(15)
C2 P1 C21 101.21(16)
C15 P1 Ru1 122.49(11)
C2 P1 Ru1 107.29(11)
C21 P1 Ru1 120.19(12)
C3 P2 C9 101.02(16)
C3 P2 C1 102.43(17)
C9 P2 C1 102.90(16)
C3 P2 Ru1 119.71(12)
C9 P2 Ru1 117.19(11)
C1 P2 Ru1 111.31(11)
C45 S1 C46 101.7(2)
C54 S2 C53 101.8(3)

loop_
_geom_bond_atom_site_label_1
_geom_bond_atom_site_label_2
_geom_bond_distance
Ru1 C37 2.010(4)
Ru1 C29 2.227(3)
Ru1 C28 2.235(3)
Ru1 C27 2.263(4)
Ru1 P2 2.2674(9)
Ru1 C30 2.269(4)
Ru1 P1 2.2750(9)
Ru1 C31 2.275(4)
C1 C2 1.520(5)
C1 P2 1.852(3)
C1 H1A 0.9700
C1 H1B 0.9700
C2 P1 1.834(3)
C2 H2A 0.9700
C2 H2B 0.9700
C3 C4 1.377(5)
C3 C8 1.397(5)
C3 P2 1.840(4)
C4 C5 1.391(5)
C4 H4 0.9300
C5 C6 1.362(6)
C5 H5 0.9300
C6 C7 1.362(6)
C6 H6 0.9300
C7 C8 1.375(5)
C7 H7 0.9300
C8 H8 0.9300
C9 C10 1.383(5)
C9 C14 1.386(5)
C9 P2 1.843(3)
C10 C11 1.389(5)
C10 H10 0.9300
C11 C12 1.372(6)
C11 H11 0.9300
C12 C13 1.359(6)
C12 H12 0.9300
C13 C14 1.370(5)
C13 H13 0.9300
C14 H14 0.9300
C15 C16 1.379(5)
C15 C20 1.380(5)
C15 P1 1.833(3)
C16 C17 1.386(5)
C16 H16 0.9300
C17 C18 1.369(6)
C17 H17 0.9300
C18 C19 1.375(6)
C18 H18 0.9300
C19 C20 1.388(5)
C19 H19 0.9300
C20 H20 0.9300
C21 C26 1.385(5)
C21 C22 1.390(5)
C21 P1 1.839(3)
C22 C23 1.397(6)
C22 H22 0.9300
C23 C24 1.336(7)
C23 H23 0.9300
C24 C25 1.382(6)
C24 H24 0.9300
C25 C26 1.391(5)
C25 H25 0.9300
C26 H26 0.9300
C27 C28 1.408(5)
C27 C31 1.409(5)
C27 C32 1.512(5)
C28 C29 1.423(5)
C28 C33 1.493(5)
C29 C30 1.422(5)
C29 C34 1.500(5)
C30 C31 1.412(5)
C30 C35 1.508(5)
C31 C36 1.503(5)
C32 H32A 0.9600
C32 H32B 0.9600
C32 H32C 0.9600
C33 H33A 0.9600
C33 H33B 0.9600
C33 H33C 0.9600
C34 H34A 0.9600
C34 H34B 0.9600
C34 H34C 0.9600
C35 H35A 0.9600
C35 H35B 0.9600
C35 H35C 0.9600
C36 H36A 0.9600
C36 H36B 0.9600
C36 H36C 0.9600
C37 C38 1.205(5)
C38 C39 1.449(5)
C39 C44 1.396(5)
C39 C40 1.427(5)
C40 C41 1.365(5)
C40 H40 0.9300
C41 C42 1.405(5)
C41 C54 1.481(6)
C42 C43 1.357(6)
C42 H42 0.9300
C43 C44 1.390(5)
C43 H43 0.9300
C44 C45 1.488(6)
C45 S1 1.815(4)
C45 H45A 0.9700
C45 H45B 0.9700
C46 C47 1.512(8)
C46 S1 1.846(6)
C46 H46A 0.9700
C46 H46B 0.9700
C47 C48 1.350(7)
C47 C52 1.363(8)
C48 C49 1.368(7)
C48 H48 0.9300
C49 C50 1.396(7)
C49 C53 1.492(7)
C50 C51 1.361(8)
C50 H50 0.9300
C51 C52 1.394(9)
C51 H51 0.9300
C52 H52 0.9300
C53 S2 1.837(6)
C53 H53A 0.9700
C53 H53B 0.9700
C54 S2 1.808(5)
C54 H54A 0.9700
C54 H54B 0.9700

loop_
_geom_torsion_atom_site_label_1
_geom_torsion_atom_site_label_2
_geom_torsion_atom_site_label_3
_geom_torsion_atom_site_label_4
_geom_torsion
P2 C1 C2 P1 45.8(3)
C8 C3 C4 C5 -0.6(6)
P2 C3 C4 C5 177.9(3)
C3 C4 C5 C6 0.1(7)
C4 C5 C6 C7 0.7(7)
C5 C6 C7 C8 -1.0(7)
C6 C7 C8 C3 0.5(6)
C4 C3 C8 C7 0.3(6)
P2 C3 C8 C7 -178.2(3)
C14 C9 C10 C11 2.2(5)
P2 C9 C10 C11 -169.9(3)
C9 C10 C11 C12 -1.3(6)
C10 C11 C12 C13 -0.4(7)
C11 C12 C13 C14 1.0(7)
C12 C13 C14 C9 0.1(7)
C10 C9 C14 C13 -1.7(6)
P2 C9 C14 C13 170.5(3)
C20 C15 C16 C17 1.7(6)
P1 C15 C16 C17 -175.2(3)
C15 C16 C17 C18 -0.9(6)
C16 C17 C18 C19 -0.9(7)
C17 C18 C19 C20 1.7(7)
C16 C15 C20 C19 -0.9(6)
P1 C15 C20 C19 176.2(3)
C18 C19 C20 C15 -0.9(6)
C26 C21 C22 C23 2.7(6)
P1 C21 C22 C23 -176.7(4)
C21 C22 C23 C24 -1.0(8)
C22 C23 C24 C25 -0.1(8)
C23 C24 C25 C26 -0.4(8)
C22 C21 C26 C25 -3.2(6)
P1 C21 C26 C25 176.2(3)
C24 C25 C26 C21 2.1(7)
C37 Ru1 C27 C28 -38.5(3)
C29 Ru1 C27 C28 38.3(2)
P2 Ru1 C27 C28 -137.5(2)
C30 Ru1 C27 C28 80.8(2)
P1 Ru1 C27 C28 125.1(3)
C31 Ru1 C27 C28 118.2(3)
C37 Ru1 C27 C31 -156.7(2)
C29 Ru1 C27 C31 -80.0(2)
C28 Ru1 C27 C31 -118.2(3)
P2 Ru1 C27 C31 104.2(2)
C30 Ru1 C27 C31 -37.5(2)
P1 Ru1 C27 C31 6.9(4)
C37 Ru1 C27 C32 80.4(4)
C29 Ru1 C27 C32 157.2(5)
C28 Ru1 C27 C32 118.9(5)
P2 Ru1 C27 C32 -18.6(4)
C30 Ru1 C27 C32 -160.3(5)
P1 Ru1 C27 C32 -116.0(4)
C31 Ru1 C27 C32 -122.8(5)
C31 C27 C28 C29 -0.4(4)
C32 C27 C28 C29 172.1(4)
Ru1 C27 C28 C29 -63.0(2)
C31 C27 C28 C33 -174.8(4)
C32 C27 C28 C33 -2.3(6)
Ru1 C27 C28 C33 122.6(4)
C31 C27 C28 Ru1 62.6(3)
C32 C27 C28 Ru1 -124.9(4)
C37 Ru1 C28 C27 147.4(2)
C29 Ru1 C28 C27 -116.2(3)
P2 Ru1 C28 C27 54.0(3)
C30 Ru1 C28 C27 -78.0(3)
P1 Ru1 C28 C27 -145.6(2)
C31 Ru1 C28 C27 -36.4(2)
C37 Ru1 C28 C29 -96.4(2)
C27 Ru1 C28 C29 116.2(3)
P2 Ru1 C28 C29 170.19(18)
C30 Ru1 C28 C29 38.2(2)
P1 Ru1 C28 C29 -29.4(4)
C31 Ru1 C28 C29 79.7(2)
C37 Ru1 C28 C33 23.7(4)
C29 Ru1 C28 C33 120.1(4)
C27 Ru1 C28 C33 -123.7(5)
P2 Ru1 C28 C33 -69.7(4)
C30 Ru1 C28 C33 158.3(4)
P1 Ru1 C28 C33 90.7(4)
C31 Ru1 C28 C33 -160.2(4)
C27 C28 C29 C30 -0.7(4)
C33 C28 C29 C30 173.7(3)
Ru1 C28 C29 C30 -64.9(2)
C27 C28 C29 C34 -173.1(4)
C33 C28 C29 C34 1.3(6)
Ru1 C28 C29 C34 122.7(4)
C27 C28 C29 Ru1 64.2(2)
C33 C28 C29 Ru1 -121.3(4)
C37 Ru1 C29 C30 -159.7(2)
C28 Ru1 C29 C30 115.5(3)
C27 Ru1 C29 C30 77.9(2)
P2 Ru1 C29 C30 90.5(4)
P1 Ru1 C29 C30 -80.0(2)
C31 Ru1 C29 C30 36.5(2)
C37 Ru1 C29 C28 84.8(2)
C27 Ru1 C29 C28 -37.5(2)
P2 Ru1 C29 C28 -24.9(5)
C30 Ru1 C29 C28 -115.5(3)
P1 Ru1 C29 C28 164.50(19)
C31 Ru1 C29 C28 -79.0(2)
C37 Ru1 C29 C34 -35.0(4)
C28 Ru1 C29 C34 -119.8(5)
C27 Ru1 C29 C34 -157.4(5)
P2 Ru1 C29 C34 -144.8(3)
C30 Ru1 C29 C34 124.7(5)
P1 Ru1 C29 C34 44.7(4)
C31 Ru1 C29 C34 161.2(5)
C28 C29 C30 C31 1.6(4)
C34 C29 C30 C31 173.7(4)
Ru1 C29 C30 C31 -62.3(2)
C28 C29 C30 C35 -170.4(4)
C34 C29 C30 C35 1.7(6)
Ru1 C29 C30 C35 125.7(4)
C28 C29 C30 Ru1 64.0(2)
C34 C29 C30 Ru1 -123.9(4)
C37 Ru1 C30 C31 144.0(2)
C29 Ru1 C30 C31 118.0(3)
C28 Ru1 C30 C31 79.5(2)
C27 Ru1 C30 C31 37.4(2)
P2 Ru1 C30 C31 -31.5(3)
P1 Ru1 C30 C31 -128.4(2)
C37 Ru1 C30 C29 26.1(3)
C28 Ru1 C30 C29 -38.5(2)
C27 Ru1 C30 C29 -80.5(2)
P2 Ru1 C30 C29 -149.50(18)
P1 Ru1 C30 C29 113.6(2)
C31 Ru1 C30 C29 -118.0(3)
C37 Ru1 C30 C35 -93.4(4)
C29 Ru1 C30 C35 -119.5(5)
C28 Ru1 C30 C35 -158.0(5)
C27 Ru1 C30 C35 160.0(5)
P2 Ru1 C30 C35 91.0(4)
P1 Ru1 C30 C35 -5.8(4)
C31 Ru1 C30 C35 122.6(5)
C28 C27 C31 C30 1.4(4)
C32 C27 C31 C30 -170.9(4)
Ru1 C27 C31 C30 63.0(2)
C28 C27 C31 C36 169.0(3)
C32 C27 C31 C36 -3.3(6)
Ru1 C27 C31 C36 -129.5(4)
C28 C27 C31 Ru1 -61.5(3)
C32 C27 C31 Ru1 126.2(4)
C29 C30 C31 C27 -1.9(4)
C35 C30 C31 C27 170.0(4)
Ru1 C30 C31 C27 -62.8(3)
C29 C30 C31 C36 -169.3(3)
C35 C30 C31 C36 2.6(6)
Ru1 C30 C31 C36 129.8(4)
C29 C30 C31 Ru1 60.9(2)
C35 C30 C31 Ru1 -127.1(4)
C37 Ru1 C31 C27 44.6(4)
C29 Ru1 C31 C27 79.4(2)
C28 Ru1 C31 C27 36.7(2)
P2 Ru1 C31 C27 -84.3(2)
C30 Ru1 C31 C27 116.5(3)
P1 Ru1 C31 C27 -177.20(18)
C37 Ru1 C31 C30 -71.9(4)
C29 Ru1 C31 C30 -37.1(2)
C28 Ru1 C31 C30 -79.8(2)
C27 Ru1 C31 C30 -116.5(3)
P2 Ru1 C31 C30 159.1(2)
P1 Ru1 C31 C30 66.3(2)
C37 Ru1 C31 C36 165.7(4)
C29 Ru1 C31 C36 -159.5(5)
C28 Ru1 C31 C36 157.8(5)
C27 Ru1 C31 C36 121.0(5)
P2 Ru1 C31 C36 36.7(5)
C30 Ru1 C31 C36 -122.4(6)
P1 Ru1 C31 C36 -56.2(5)
C29 Ru1 C37 C38 21.5(18)
C28 Ru1 C37 C38 58.5(18)
C27 Ru1 C37 C38 80.2(19)
P2 Ru1 C37 C38 -176.7(18)
C30 Ru1 C37 C38 6.2(19)
P1 Ru1 C37 C38 -94.2(18)
C31 Ru1 C37 C38 51.6(19)
Ru1 C37 C38 C39 26(3)
C37 C38 C39 C44 -162.0(15)
C37 C38 C39 C40 14.6(17)
C44 C39 C40 C41 2.0(6)
C38 C39 C40 C41 -174.8(3)
C39 C40 C41 C42 -3.1(6)
C39 C40 C41 C54 172.6(4)
C40 C41 C42 C43 1.9(6)
C54 C41 C42 C43 -173.6(4)
C41 C42 C43 C44 0.3(6)
C42 C43 C44 C39 -1.4(6)
C42 C43 C44 C45 175.0(4)
C40 C39 C44 C43 0.3(5)
C38 C39 C44 C43 176.9(3)
C40 C39 C44 C45 -176.2(4)
C38 C39 C44 C45 0.4(6)
C43 C44 C45 S1 -55.9(5)
C39 C44 C45 S1 120.5(4)
S1 C46 C47 C48 -117.5(5)
S1 C46 C47 C52 62.8(6)
C52 C47 C48 C49 -4.8(7)
C46 C47 C48 C49 175.5(4)
C47 C48 C49 C50 4.9(7)
C47 C48 C49 C53 -174.1(4)
C48 C49 C50 C51 -1.8(7)
C53 C49 C50 C51 177.2(5)
C49 C50 C51 C52 -1.3(9)
C48 C47 C52 C51 1.4(8)
C46 C47 C52 C51 -178.8(5)
C50 C51 C52 C47 1.5(9)
C48 C49 C53 S2 126.8(4)
C50 C49 C53 S2 -52.1(6)
C40 C41 C54 S2 -107.7(4)
C42 C41 C54 S2 67.8(5)
C16 C15 P1 C2 -1.3(3)
C20 C15 P1 C2 -178.2(3)
C16 C15 P1 C21 102.7(3)
C20 C15 P1 C21 -74.2(3)
C16 C15 P1 Ru1 -122.3(3)
C20 C15 P1 Ru1 60.8(3)
C1 C2 P1 C15 -179.7(2)
C1 C2 P1 C21 77.8(3)
C1 C2 P1 Ru1 -49.0(3)
C26 C21 P1 C15 145.3(3)
C22 C21 P1 C15 -35.3(4)
C26 C21 P1 C2 -108.8(3)
C22 C21 P1 C2 70.5(4)
C26 C21 P1 Ru1 8.9(3)
C22 C21 P1 Ru1 -171.7(3)
C37 Ru1 P1 C15 50.71(16)
C29 Ru1 P1 C15 -38.26(18)
C28 Ru1 P1 C15 -19.0(3)
C27 Ru1 P1 C15 -114.9(3)
P2 Ru1 P1 C15 144.88(13)
C30 Ru1 P1 C15 -75.94(17)
C31 Ru1 P1 C15 -109.96(17)
C37 Ru1 P1 C2 -68.45(15)
C29 Ru1 P1 C2 -157.42(16)
C28 Ru1 P1 C2 -138.1(2)
C27 Ru1 P1 C2 126.0(3)
P2 Ru1 P1 C2 25.73(12)
C30 Ru1 P1 C2 164.90(15)
C31 Ru1 P1 C2 130.89(16)
C37 Ru1 P1 C21 176.94(16)
C29 Ru1 P1 C21 87.96(18)
C28 Ru1 P1 C21 107.3(3)
C27 Ru1 P1 C21 11.4(3)
P2 Ru1 P1 C21 -88.89(13)
C30 Ru1 P1 C21 50.28(17)
C31 Ru1 P1 C21 16.27(18)
C4 C3 P2 C9 124.8(3)
C8 C3 P2 C9 -56.8(3)
C4 C3 P2 C1 -129.2(3)
C8 C3 P2 C1 49.2(3)
C4 C3 P2 Ru1 -5.6(3)
C8 C3 P2 Ru1 172.9(2)
C10 C9 P2 C3 -32.9(3)
C14 C9 P2 C3 155.3(3)
C10 C9 P2 C1 -138.5(3)
C14 C9 P2 C1 49.7(3)
C10 C9 P2 Ru1 99.0(3)
C14 C9 P2 Ru1 -72.8(3)
C2 C1 P2 C3 104.2(3)
C2 C1 P2 C9 -151.2(3)
C2 C1 P2 Ru1 -24.9(3)
C37 Ru1 P2 C3 -44.02(16)
C29 Ru1 P2 C3 65.9(4)
C28 Ru1 P2 C3 47.87(18)
C27 Ru1 P2 C3 77.10(17)
C30 Ru1 P2 C3 132.47(19)
P1 Ru1 P2 C3 -122.61(13)
C31 Ru1 P2 C3 113.70(17)
C37 Ru1 P2 C9 -166.75(16)
C29 Ru1 P2 C9 -56.8(4)
C28 Ru1 P2 C9 -74.85(18)
C27 Ru1 P2 C9 -45.63(18)
C30 Ru1 P2 C9 9.7(2)
P1 Ru1 P2 C9 114.66(14)
C31 Ru1 P2 C9 -9.03(18)
C37 Ru1 P2 C1 75.22(16)
C29 Ru1 P2 C1 -174.8(3)
C28 Ru1 P2 C1 167.12(18)
C27 Ru1 P2 C1 -163.65(18)
C30 Ru1 P2 C1 -108.3(2)
P1 Ru1 P2 C1 -3.36(14)
C31 Ru1 P2 C1 -127.05(17)
C44 C45 S1 C46 -51.0(4)
C47 C46 S1 C45 84.7(4)
C41 C54 S2 C53 41.1(4)
C49 C53 S2 C54 -85.6(4)
